data_7023783
loop_
_publ_author_name
'Powers, Andrew R.'
'Yang, Xi'
'Del Castillo, Trevor J.'
'Ghiviriga, Ion'
'Abboud, Khalil A.'
'Veige, Adam S.'

_publ_section_title
;
 Inorganic click (iClick) synthesis of heterotrinuclear Pt(II)/Au(I)2
 complexes.
;
_journal_issue 42
_journal_name_full 'Dalton transactions (Cambridge, England : 2003)'
_journal_page_first 14963
_journal_page_last 14966
_journal_paper_doi 10.1039/c3dt52105b
_journal_volume 42
_journal_year 2013
_chemical_formula_moiety 'C40 H68 N8 O4 P4 Au2 Pt1, 2.5(C6 H6)'
_chemical_formula_sum 'C55 H83 Au2 N8 O4 P4 Pt'
_chemical_formula_weight 1633.20
_space_group_IT_number 2
_symmetry_cell_setting triclinic
_symmetry_space_group_name_Hall '-P 1'
_symmetry_space_group_name_H-M 'P -1'
_atom_sites_solution_hydrogens geom
_atom_sites_solution_primary direct
_atom_sites_solution_secondary difmap
_audit_creation_method SHELXL-97
_audit_update_record
;
2012-08-29 # Formatted by publCIF
;
_cell_angle_alpha 70.137(3)
_cell_angle_beta 86.619(3)
_cell_angle_gamma 76.690(3)
_cell_formula_units_Z 4
_cell_length_a 14.963(2)
_cell_length_b 19.646(3)
_cell_length_c 23.512(3)
_cell_measurement_reflns_used 9372
_cell_measurement_temperature 100(2)
_cell_measurement_theta_max 27.87
_cell_measurement_theta_min 2.26
_cell_volume 6324.5(15)
_computing_cell_refinement 'Bruker APEX2'
_computing_data_collection 'Bruker APEX2 (Bruker, 2008)'
_computing_data_reduction 'Bruker SAINT (Bruker, 2008)'
_computing_molecular_graphics 'Olex2 v1.2.2'
_computing_publication_material 'Bruker SHELXTL'
_computing_structure_refinement 'Bruker SHELXTL'
_computing_structure_solution 'Bruker SHELXTL (Bruker, 2008)'
_diffrn_ambient_temperature 100(2)
_diffrn_measured_fraction_theta_full 1.000
_diffrn_measured_fraction_theta_max 1.000
_diffrn_measurement_device_type 'Bruker APEX-II DUO'
_diffrn_measurement_method 'phi and omega scans'
_diffrn_radiation_monochromator 'Bruker Triumph'
_diffrn_radiation_source 'fine-focus sealed tube'
_diffrn_radiation_type MoK\a
_diffrn_radiation_wavelength 0.71073
_diffrn_reflns_av_R_equivalents 0.0678
_diffrn_reflns_av_sigmaI/netI 0.0705
_diffrn_reflns_limit_h_max 19
_diffrn_reflns_limit_h_min -19
_diffrn_reflns_limit_k_max 25
_diffrn_reflns_limit_k_min -25
_diffrn_reflns_limit_l_max 30
_diffrn_reflns_limit_l_min -30
_diffrn_reflns_number 136267
_diffrn_reflns_theta_full 27.50
_diffrn_reflns_theta_max 27.50
_diffrn_reflns_theta_min 1.13
_diffrn_standards_decay_% 0
_diffrn_standards_interval_count 0
_diffrn_standards_interval_time 0
_diffrn_standards_number 0
_exptl_absorpt_coefficient_mu 6.983
_exptl_absorpt_correction_T_max 0.8023
_exptl_absorpt_correction_T_min 0.3920
_exptl_absorpt_correction_type integration
_exptl_absorpt_process_details 'Bruker SADABS'
_exptl_crystal_colour yellow
_exptl_crystal_density_diffrn 1.715
_exptl_crystal_density_method 'not measured'
_exptl_crystal_description plates
_exptl_crystal_F_000 3188
_exptl_crystal_size_max 0.17
_exptl_crystal_size_mid 0.13
_exptl_crystal_size_min 0.03
_platon_squeeze_details
;
;
_refine_diff_density_max 12.846
_refine_diff_density_min -6.455
_refine_diff_density_rms 0.296
_refine_ls_extinction_method none
_refine_ls_goodness_of_fit_ref 1.066
_refine_ls_hydrogen_treatment constr
_refine_ls_matrix_type full
_refine_ls_number_parameters 1048
_refine_ls_number_reflns 29055
_refine_ls_number_restraints 3
_refine_ls_restrained_S_all 1.066
_refine_ls_R_factor_all 0.0882
_refine_ls_R_factor_gt 0.0627
_refine_ls_shift/su_max 0.001
_refine_ls_shift/su_mean 0.000
_refine_ls_structure_factor_coef Fsqd
_refine_ls_weighting_details 'calc w=1/[\s^2^(Fo^2^)+(0.0977P)^2^+6.0041P] where P=(Fo^2^+2Fc^2^)/3'
_refine_ls_weighting_scheme calc
_refine_ls_wR_factor_gt 0.1655
_refine_ls_wR_factor_ref 0.1737
_reflns_number_gt 19923
_reflns_number_total 29055
_reflns_threshold_expression I>2\s(I)
_cod_data_source_file c3dt52105b.txt
_cod_data_source_block tre05
_cod_original_cell_volume 6324.7(15)
_cod_original_sg_symbol_H-M 'P-1   '
_cod_database_code 7023783

loop_
_symmetry_equiv_pos_as_xyz
'x, y, z'
'-x, -y, -z'

loop_
_atom_site_label
_atom_site_type_symbol
_atom_site_fract_x
_atom_site_fract_y
_atom_site_fract_z
_atom_site_U_iso_or_equiv
_atom_site_adp_type
_atom_site_occupancy
_atom_site_symmetry_multiplicity
_atom_site_calc_flag
_atom_site_refinement_flags
_atom_site_disorder_assembly
_atom_site_disorder_group
Pt1 Pt 0.12046(2) 0.860506(17) -0.118076(15) 0.01103(8) Uani 1 1 d . . .
Au1 Au -0.03708(3) 0.72989(2) -0.078661(17) 0.02354(10) Uani 1 1 d . . .
Au2 Au 0.25518(3) 0.72346(2) 0.014908(17) 0.02305(10) Uani 1 1 d . . .
P1 P -0.0623(2) 0.6663(2) -0.13914(16) 0.0460(9) Uani 1 1 d . . .
P2 P 0.2758(2) 0.74616(16) 0.10098(13) 0.0321(7) Uani 1 1 d . . .
P3 P 0.21127(17) 0.88417(13) -0.20052(11) 0.0164(5) Uani 1 1 d . . .
P4 P 0.04183(17) 0.97656(12) -0.12402(11) 0.0150(5) Uani 1 1 d . . .
O1 O -0.3157(7) 0.6599(5) 0.2385(4) 0.053(3) Uani 1 1 d . . .
O2 O -0.3605(6) 0.6296(5) 0.1651(4) 0.042(2) Uani 1 1 d . . .
O3 O 0.5067(6) 0.3376(4) 0.0981(4) 0.043(2) Uani 1 1 d . . .
O4 O 0.5153(7) 0.3122(5) 0.0155(4) 0.061(3) Uani 1 1 d . . .
N1 N 0.0540(5) 0.8257(4) -0.0375(3) 0.0153(16) Uani 1 1 d . . .
N2 N 0.0683(5) 0.8479(4) 0.0101(3) 0.0168(16) Uani 1 1 d . . .
N3 N 0.0170(5) 0.8195(4) 0.0547(3) 0.0169(16) Uani 1 1 d . . .
N4 N -0.3067(10) 0.6556(5) 0.1880(6) 0.064(4) Uani 1 1 d . . .
N5 N 0.1747(5) 0.7501(4) -0.1055(3) 0.0158(16) Uani 1 1 d . . .
N6 N 0.1632(6) 0.7192(4) -0.1479(4) 0.0201(18) Uani 1 1 d . . .
N7 N 0.2112(6) 0.6488(4) -0.1296(4) 0.0250(19) Uani 1 1 d . . .
N8 N 0.4850(7) 0.3524(5) 0.0458(5) 0.037(2) Uani 1 1 d . . .
C1 C -0.0066(6) 0.7808(5) -0.0219(4) 0.0141(18) Uani 1 1 d . . .
C2 C -0.0304(6) 0.7781(5) 0.0370(4) 0.0160(19) Uani 1 1 d . . .
C3 C -0.0989(7) 0.7437(5) 0.0761(4) 0.0158(19) Uani 1 1 d . . .
C4 C -0.1149(8) 0.7514(6) 0.1323(5) 0.030(3) Uani 1 1 d . . .
H4A H -0.0784 0.7766 0.1461 0.035 Uiso 1 1 calc R . .
C5 C -0.1833(8) 0.7232(6) 0.1693(5) 0.033(3) Uani 1 1 d . . .
H5A H -0.1935 0.7293 0.2077 0.040 Uiso 1 1 calc R . .
C6 C -0.2367(8) 0.6856(6) 0.1492(5) 0.029(3) Uani 1 1 d . . .
C7 C -0.2185(8) 0.6745(6) 0.0953(5) 0.033(3) Uani 1 1 d . . .
H7B H -0.2530 0.6469 0.0827 0.040 Uiso 1 1 calc R . .
C8 C -0.1506(8) 0.7027(6) 0.0582(4) 0.026(2) Uani 1 1 d . . .
H8A H -0.1390 0.6944 0.0207 0.032 Uiso 1 1 calc R . .
C11 C -0.0120(18) 0.5684(15) -0.1126(14) 0.180(17) Uani 1 1 d . . .
H11A H -0.0625 0.5435 -0.0946 0.215 Uiso 1 1 calc R . .
H11D H 0.0065 0.5547 -0.1491 0.215 Uiso 1 1 calc R . .
C12 C 0.0614(19) 0.5346(10) -0.0721(10) 0.119(9) Uani 1 1 d . . .
H12A H 0.0732 0.4806 -0.0623 0.179 Uiso 1 1 calc R . .
H12B H 0.0470 0.5470 -0.0351 0.179 Uiso 1 1 calc R . .
H12C H 0.1161 0.5522 -0.0903 0.179 Uiso 1 1 calc R . .
C13 C -0.0198(12) 0.6993(13) -0.2153(8) 0.099(8) Uani 1 1 d . . .
H13A H 0.0481 0.6890 -0.2139 0.119 Uiso 1 1 calc R . .
H13B H -0.0382 0.6726 -0.2400 0.119 Uiso 1 1 calc R . .
C14 C -0.057(2) 0.7804(14) -0.2438(7) 0.162(15) Uani 1 1 d . . .
H14A H -0.0333 0.7974 -0.2847 0.243 Uiso 1 1 calc R . .
H14B H -0.0386 0.8068 -0.2195 0.243 Uiso 1 1 calc R . .
H14C H -0.1244 0.7904 -0.2460 0.243 Uiso 1 1 calc R . .
C15 C -0.1831(9) 0.6690(8) -0.1494(6) 0.047(3) Uani 1 1 d . . .
H15A H -0.2152 0.7210 -0.1706 0.056 Uiso 1 1 calc R . .
H15B H -0.1876 0.6397 -0.1755 0.056 Uiso 1 1 calc R . .
C16 C -0.2317(12) 0.6393(10) -0.0908(8) 0.083(6) Uani 1 1 d . . .
H16A H -0.2959 0.6424 -0.0997 0.125 Uiso 1 1 calc R . .
H16B H -0.2292 0.6690 -0.0650 0.125 Uiso 1 1 calc R . .
H16C H -0.2013 0.5875 -0.0698 0.125 Uiso 1 1 calc R . .
C21 C 0.2284(6) 0.6997(5) -0.0585(4) 0.0151(19) Uani 1 1 d . . .
C22 C 0.2524(7) 0.6348(5) -0.0746(4) 0.019(2) Uani 1 1 d . . .
C23 C 0.3115(7) 0.5622(5) -0.0438(4) 0.020(2) Uani 1 1 d . . .
C24 C 0.3536(8) 0.5478(6) 0.0114(5) 0.028(2) Uani 1 1 d . . .
H24A H 0.3427 0.5856 0.0293 0.034 Uiso 1 1 calc R . .
C25 C 0.4114(7) 0.4794(5) 0.0412(4) 0.024(2) Uani 1 1 d . . .
H25A H 0.4400 0.4698 0.0790 0.029 Uiso 1 1 calc R . .
C26 C 0.4254(7) 0.4257(5) 0.0136(5) 0.023(2) Uani 1 1 d . . .
C27 C 0.3862(8) 0.4381(5) -0.0405(5) 0.028(2) Uani 1 1 d . . .
H27A H 0.3987 0.4005 -0.0586 0.034 Uiso 1 1 calc R . .
C28 C 0.3282(7) 0.5054(5) -0.0691(5) 0.025(2) Uani 1 1 d . . .
H28A H 0.2991 0.5135 -0.1064 0.030 Uiso 1 1 calc R . .
C31 C 0.3928(8) 0.7080(6) 0.1307(6) 0.039(3) Uani 1 1 d . . .
H31A H 0.4354 0.7301 0.0998 0.047 Uiso 1 1 calc R . .
H31B H 0.3992 0.7219 0.1667 0.047 Uiso 1 1 calc R . .
C32 C 0.4195(9) 0.6247(6) 0.1479(5) 0.040(3) Uani 1 1 d . . .
H32A H 0.4830 0.6068 0.1636 0.060 Uiso 1 1 calc R . .
H32B H 0.4146 0.6106 0.1122 0.060 Uiso 1 1 calc R . .
H32C H 0.3784 0.6024 0.1791 0.060 Uiso 1 1 calc R . .
C33 C 0.1971(9) 0.7051(7) 0.1621(5) 0.041(3) Uani 1 1 d . . .
H33A H 0.1328 0.7314 0.1496 0.049 Uiso 1 1 calc R . .
H33B H 0.2032 0.6524 0.1663 0.049 Uiso 1 1 calc R . .
C34 C 0.2166(10) 0.7097(9) 0.2231(5) 0.063(5) Uani 1 1 d . . .
H34A H 0.1736 0.6875 0.2528 0.095 Uiso 1 1 calc R . .
H34B H 0.2092 0.7619 0.2197 0.095 Uiso 1 1 calc R . .
H34C H 0.2796 0.6828 0.2364 0.095 Uiso 1 1 calc R . .
C35 C 0.2520(9) 0.8448(7) 0.0916(6) 0.043(3) Uani 1 1 d . . .
H35A H 0.1854 0.8663 0.0837 0.051 Uiso 1 1 calc R . .
H35B H 0.2688 0.8507 0.1295 0.051 Uiso 1 1 calc R . .
C36 C 0.3041(12) 0.8859(7) 0.0409(6) 0.055(4) Uani 1 1 d . . .
H36A H 0.2899 0.9385 0.0372 0.082 Uiso 1 1 calc R . .
H36B H 0.2867 0.8811 0.0031 0.082 Uiso 1 1 calc R . .
H36C H 0.3701 0.8653 0.0488 0.082 Uiso 1 1 calc R . .
C41 C 0.3244(7) 0.8251(6) -0.1806(5) 0.027(2) Uani 1 1 d . . .
H41A H 0.3193 0.7726 -0.1645 0.032 Uiso 1 1 calc R . .
H41B H 0.3617 0.8315 -0.2175 0.032 Uiso 1 1 calc R . .
C42 C 0.3739(8) 0.8421(6) -0.1332(5) 0.035(3) Uani 1 1 d . . .
H42A H 0.4348 0.8086 -0.1239 0.052 Uiso 1 1 calc R . .
H42B H 0.3378 0.8350 -0.0963 0.052 Uiso 1 1 calc R . .
H42C H 0.3806 0.8937 -0.1493 0.052 Uiso 1 1 calc R . .
C43 C 0.2347(7) 0.9769(5) -0.2352(4) 0.021(2) Uani 1 1 d . . .
H43A H 0.1792 1.0108 -0.2582 0.025 Uiso 1 1 calc R . .
H43B H 0.2462 0.9953 -0.2026 0.025 Uiso 1 1 calc R . .
C44 C 0.3175(7) 0.9806(6) -0.2782(5) 0.031(3) Uani 1 1 d . . .
H44A H 0.3250 1.0320 -0.2949 0.047 Uiso 1 1 calc R . .
H44B H 0.3065 0.9636 -0.3113 0.047 Uiso 1 1 calc R . .
H44C H 0.3735 0.9487 -0.2556 0.047 Uiso 1 1 calc R . .
C45 C 0.1741(8) 0.8624(6) -0.2637(5) 0.032(3) Uani 1 1 d . . .
H45A H 0.2251 0.8611 -0.2924 0.039 Uiso 1 1 calc R . .
H45B H 0.1610 0.8122 -0.2481 0.039 Uiso 1 1 calc R . .
C46 C 0.0885(10) 0.9178(8) -0.2980(6) 0.056(4) Uani 1 1 d . . .
H46A H 0.0729 0.9030 -0.3314 0.085 Uiso 1 1 calc R . .
H46B H 0.1010 0.9676 -0.3142 0.085 Uiso 1 1 calc R . .
H46C H 0.0369 0.9181 -0.2703 0.085 Uiso 1 1 calc R . .
C51 C 0.0808(7) 1.0137(5) -0.0720(4) 0.023(2) Uani 1 1 d . . .
H51A H 0.0346 1.0585 -0.0715 0.027 Uiso 1 1 calc R . .
H51B H 0.0850 0.9766 -0.0308 0.027 Uiso 1 1 calc R . .
C52 C 0.1752(9) 1.0346(7) -0.0877(6) 0.043(3) Uani 1 1 d . . .
H52A H 0.1922 1.0542 -0.0577 0.065 Uiso 1 1 calc R . .
H52B H 0.1714 1.0724 -0.1280 0.065 Uiso 1 1 calc R . .
H52C H 0.2219 0.9903 -0.0874 0.065 Uiso 1 1 calc R . .
C53 C -0.0769(7) 0.9738(5) -0.1031(5) 0.026(2) Uani 1 1 d . . .
H53A H -0.0777 0.9372 -0.0621 0.031 Uiso 1 1 calc R . .
H53B H -0.1097 1.0231 -0.1018 0.031 Uiso 1 1 calc R . .
C54 C -0.1278(7) 0.9530(7) -0.1470(6) 0.038(3) Uani 1 1 d . . .
H54A H -0.1910 0.9523 -0.1337 0.058 Uiso 1 1 calc R . .
H54B H -0.0965 0.9038 -0.1479 0.058 Uiso 1 1 calc R . .
H54C H -0.1287 0.9897 -0.1876 0.058 Uiso 1 1 calc R . .
C55 C 0.0297(7) 1.0524(5) -0.1955(4) 0.021(2) Uani 1 1 d . . .
H55A H 0.0904 1.0647 -0.2060 0.025 Uiso 1 1 calc R . .
H55B H 0.0122 1.0348 -0.2271 0.025 Uiso 1 1 calc R . .
C56 C -0.0395(7) 1.1228(5) -0.1975(5) 0.029(2) Uani 1 1 d . . .
H56A H -0.0404 1.1601 -0.2378 0.043 Uiso 1 1 calc R . .
H56B H -0.0223 1.1419 -0.1672 0.043 Uiso 1 1 calc R . .
H56C H -0.1006 1.1121 -0.1888 0.043 Uiso 1 1 calc R . .
Pt1' Pt 0.60471(3) 0.357790(18) 0.385015(15) 0.01518(9) Uani 1 1 d . . .
Au1' Au 0.42621(4) 0.25309(2) 0.417890(18) 0.03393(13) Uani 1 1 d . . .
Au2' Au 0.75192(3) 0.21424(2) 0.509164(19) 0.03088(11) Uani 1 1 d . D .
P1' P 0.3902(3) 0.20372(18) 0.34973(13) 0.0398(8) Uani 1 1 d . . .
P2' P 0.8111(3) 0.2326(2) 0.58649(18) 0.0545(10) Uani 1 1 d . . .
P3' P 0.53989(17) 0.47609(12) 0.38136(10) 0.0147(5) Uani 1 1 d . . .
P4' P 0.6888(2) 0.37742(13) 0.29951(11) 0.0229(6) Uani 1 1 d . . .
O1' O 0.1033(13) 0.1627(12) 0.6703(5) 0.172(10) Uani 1 1 d D . .
N4' N 0.1618(16) 0.1858(11) 0.6921(7) 0.135(9) Uani 1 1 d D . .
O2' O 0.1686(8) 0.1744(6) 0.7454(5) 0.067(3) Uani 1 1 d D . .
O3' O 0.8919(9) -0.2183(6) 0.5261(7) 0.116(4) Uani 1 1 d D . .
N8' N 0.9161(12) -0.1642(9) 0.5381(9) 0.116(4) Uani 1 1 d D . .
O4' O 0.9769(10) -0.1712(7) 0.5743(7) 0.116(4) Uani 1 1 d D . .
N1' N 0.5411(6) 0.3260(4) 0.4666(3) 0.0196(18) Uani 1 1 d . . .
N2' N 0.5640(6) 0.3419(4) 0.5152(3) 0.0183(17) Uani 1 1 d . . .
N3' N 0.5083(6) 0.3179(4) 0.5594(3) 0.0196(18) Uani 1 1 d . . .
N5' N 0.6477(6) 0.2459(4) 0.3960(3) 0.024(2) Uani 1 1 d . D .
N6' N 0.6232(8) 0.2174(4) 0.3558(4) 0.036(3) Uani 1 1 d . . .
N7' N 0.6585(8) 0.1454(5) 0.3737(4) 0.044(3) Uani 1 1 d . . .
C1' C 0.4685(7) 0.2915(5) 0.4799(4) 0.022(2) Uani 1 1 d . . .
C2' C 0.4472(8) 0.2879(5) 0.5395(5) 0.027(2) Uani 1 1 d . . .
C3' C 0.3751(8) 0.2600(6) 0.5782(5) 0.030(3) Uani 1 1 d . . .
C4' C 0.3045(14) 0.2421(12) 0.5570(6) 0.103(8) Uani 1 1 d . . .
H4'A H 0.3004 0.2494 0.5151 0.124 Uiso 1 1 calc R . .
C5' C 0.2379(17) 0.2131(14) 0.5956(7) 0.145(12) Uani 1 1 d . . .
H5'A H 0.1925 0.1963 0.5807 0.173 Uiso 1 1 calc R . .
C6' C 0.2380(11) 0.2091(8) 0.6529(6) 0.059(4) Uani 1 1 d . . .
C7' C 0.3049(9) 0.2300(7) 0.6740(5) 0.041(3) Uani 1 1 d . . .
H7'B H 0.3054 0.2269 0.7152 0.049 Uiso 1 1 calc R . .
C8' C 0.3725(9) 0.2558(7) 0.6367(5) 0.037(3) Uani 1 1 d . . .
H8'A H 0.4186 0.2711 0.6525 0.045 Uiso 1 1 calc R . .
C11' C 0.4178(11) 0.2533(7) 0.2704(5) 0.048(4) Uani 1 1 d . . .
H11B H 0.3752 0.3027 0.2563 0.058 Uiso 1 1 calc R . .
H11C H 0.4808 0.2614 0.2698 0.058 Uiso 1 1 calc R . .
C12' C 0.4117(11) 0.2123(8) 0.2257(6) 0.063(4) Uani 1 1 d . . .
H12D H 0.4278 0.2416 0.1852 0.095 Uiso 1 1 calc R . .
H12E H 0.3490 0.2056 0.2247 0.095 Uiso 1 1 calc R . .
H12F H 0.4545 0.1636 0.2388 0.095 Uiso 1 1 calc R . .
C13' C 0.2670(10) 0.1980(7) 0.3495(6) 0.049(3) Uani 1 1 d . . .
H13C H 0.2572 0.1763 0.3186 0.059 Uiso 1 1 calc R . .
H13D H 0.2525 0.1647 0.3894 0.059 Uiso 1 1 calc R . .
C14' C 0.2005(11) 0.2766(9) 0.3354(8) 0.074(5) Uani 1 1 d . . .
H14D H 0.1368 0.2717 0.3358 0.111 Uiso 1 1 calc R . .
H14E H 0.2139 0.3093 0.2955 0.111 Uiso 1 1 calc R . .
H14F H 0.2095 0.2978 0.3663 0.111 Uiso 1 1 calc R . .
C15' C 0.4544(10) 0.1092(6) 0.3647(5) 0.042(3) Uani 1 1 d . . .
H15C H 0.4252 0.0857 0.3420 0.050 Uiso 1 1 calc R . .
H15D H 0.5174 0.1100 0.3495 0.050 Uiso 1 1 calc R . .
C16' C 0.4602(12) 0.0625(7) 0.4310(6) 0.061(4) Uani 1 1 d . . .
H16D H 0.4964 0.0123 0.4361 0.092 Uiso 1 1 calc R . .
H16E H 0.3982 0.0597 0.4461 0.092 Uiso 1 1 calc R . .
H16F H 0.4896 0.0851 0.4539 0.092 Uiso 1 1 calc R . .
C21' C 0.7033(8) 0.1931(5) 0.4379(4) 0.027(2) Uani 1 1 d . . .
C22' C 0.7135(9) 0.1296(5) 0.4244(5) 0.037(3) Uani 1 1 d . D .
C23' C 0.7659(11) 0.0557(6) 0.4528(6) 0.048(4) Uani 1 1 d . . .
C24' C 0.7338(11) -0.0064(7) 0.4451(6) 0.059(4) Uani 1 1 d . D .
H24B H 0.6810 0.0028 0.4208 0.071 Uiso 1 1 calc R . .
C25' C 0.7829(13) -0.0793(7) 0.4743(7) 0.074(5) Uani 1 1 d . . .
H25B H 0.7641 -0.1210 0.4714 0.088 Uiso 1 1 calc R D .
C26' C 0.8665(14) -0.0879(8) 0.5104(8) 0.081(6) Uani 1 1 d . D .
C27' C 0.8918(12) -0.0315(8) 0.5192(8) 0.081(6) Uani 1 1 d . . .
H27B H 0.9427 -0.0394 0.5448 0.097 Uiso 1 1 calc R D .
C28' C 0.8394(10) 0.0413(7) 0.4884(8) 0.068(5) Uani 1 1 d . D .
H28B H 0.8576 0.0821 0.4934 0.082 Uiso 1 1 calc R . .
C32' C 0.9714(13) 0.1198(11) 0.5993(9) 0.103(7) Uani 1 1 d . . .
H32D H 1.0120 0.0744 0.6251 0.154 Uiso 0.60 1 calc PR A 1
H32E H 1.0056 0.1591 0.5838 0.154 Uiso 0.60 1 calc PR A 1
H32F H 0.9482 0.1101 0.5653 0.154 Uiso 0.60 1 calc PR A 1
H32G H 1.0364 0.1050 0.6115 0.154 Uiso 0.40 1 d PR A 2
H32H H 0.9657 0.1244 0.5568 0.154 Uiso 0.40 1 d PR A 2
H32K H 0.9393 0.0822 0.6245 0.154 Uiso 0.40 1 d PR A 2
C34' C 0.8181(16) 0.3772(9) 0.5282(10) 0.120(9) Uani 1 1 d . . .
H34D H 0.8519 0.4166 0.5113 0.180 Uiso 0.60 1 calc PR B 1
H34E H 0.7770 0.3881 0.5595 0.180 Uiso 0.60 1 calc PR B 1
H34F H 0.7819 0.3744 0.4960 0.180 Uiso 0.60 1 calc PR B 1
H34G H 0.8038 0.4305 0.5217 0.180 Uiso 0.40 1 d PR B 2
H34H H 0.7963 0.3688 0.4932 0.180 Uiso 0.40 1 d PR B 2
H34K H 0.8847 0.3577 0.5333 0.180 Uiso 0.40 1 d PR B 2
C36' C 0.6816(10) 0.2030(8) 0.6708(7) 0.058(4) Uani 1 1 d . . .
H36D H 0.6372 0.2246 0.6958 0.087 Uiso 0.60 1 calc PR C 1
H36E H 0.7258 0.1604 0.6970 0.087 Uiso 0.60 1 calc PR C 1
H36F H 0.6492 0.1866 0.6446 0.087 Uiso 0.60 1 calc PR C 1
H36G H 0.6597 0.1758 0.7102 0.087 Uiso 0.40 1 d PR C 2
H36H H 0.6474 0.1982 0.6386 0.087 Uiso 0.40 1 d PR C 2
H36K H 0.6719 0.2556 0.6666 0.087 Uiso 0.40 1 d PR C 2
C31' C 0.8915(14) 0.1442(11) 0.6357(9) 0.039(5) Uiso 0.60 1 d P D 1
H31C H 0.9148 0.1533 0.6703 0.047 Uiso 0.60 1 calc PR D 1
H31D H 0.8573 0.1043 0.6518 0.047 Uiso 0.60 1 calc PR D 1
C33' C 0.8887(16) 0.3000(12) 0.5570(10) 0.052(6) Uiso 0.60 1 d P D 1
H33C H 0.9256 0.3010 0.5902 0.062 Uiso 0.60 1 calc PR D 1
H33D H 0.9306 0.2871 0.5262 0.062 Uiso 0.60 1 calc PR D 1
C35' C 0.7361(16) 0.2656(13) 0.6289(10) 0.051(6) Uiso 0.60 1 d P D 1
H35C H 0.6911 0.3089 0.6030 0.061 Uiso 0.60 1 calc PR D 1
H35D H 0.7677 0.2829 0.6554 0.061 Uiso 0.60 1 calc PR D 1
C32A C 0.922(3) 0.206(2) 0.6084(19) 0.067(11) Uiso 0.40 1 d P D 2
H32L H 0.9277 0.2013 0.6513 0.080 Uiso 0.40 1 calc PR D 2
H32M H 0.9559 0.2435 0.5838 0.080 Uiso 0.40 1 calc PR D 2
C34A C 0.760(3) 0.3287(18) 0.5971(16) 0.051(9) Uiso 0.40 1 d P D 2
H34L H 0.6926 0.3435 0.5938 0.061 Uiso 0.40 1 calc PR D 2
H34M H 0.7825 0.3323 0.6346 0.061 Uiso 0.40 1 calc PR D 2
C36A C 0.778(2) 0.1729(17) 0.6664(14) 0.043(8) Uiso 0.40 1 d P D 2
H36L H 0.7888 0.1200 0.6700 0.052 Uiso 0.40 1 calc PR D 2
H36M H 0.8135 0.1773 0.6985 0.052 Uiso 0.40 1 calc PR D 2
C41' C 0.4199(7) 0.4837(5) 0.4061(4) 0.026(2) Uani 1 1 d . . .
H41C H 0.4184 0.4476 0.4473 0.031 Uiso 1 1 calc R . .
H41D H 0.3953 0.5341 0.4082 0.031 Uiso 1 1 calc R . .
C42' C 0.3578(9) 0.4692(7) 0.3633(6) 0.049(4) Uani 1 1 d . . .
H42D H 0.2949 0.4739 0.3784 0.074 Uiso 1 1 calc R . .
H42E H 0.3810 0.4189 0.3619 0.074 Uiso 1 1 calc R . .
H42F H 0.3580 0.5055 0.3227 0.074 Uiso 1 1 calc R . .
C43' C 0.5920(7) 0.5086(5) 0.4323(4) 0.021(2) Uani 1 1 d . . .
H43C H 0.5499 0.5539 0.4357 0.025 Uiso 1 1 calc R . .
H43D H 0.5992 0.4702 0.4730 0.025 Uiso 1 1 calc R . .
C44' C 0.6864(9) 0.5261(7) 0.4119(6) 0.045(3) Uani 1 1 d . . .
H44D H 0.7107 0.5429 0.4414 0.068 Uiso 1 1 calc R . .
H44E H 0.6797 0.5653 0.3722 0.068 Uiso 1 1 calc R . .
H44F H 0.7289 0.4813 0.4091 0.068 Uiso 1 1 calc R . .
C45' C 0.5303(6) 0.5512(5) 0.3094(4) 0.0165(19) Uani 1 1 d . . .
H45C H 0.5926 0.5588 0.2969 0.020 Uiso 1 1 calc R . .
H45D H 0.5055 0.5359 0.2786 0.020 Uiso 1 1 calc R . .
C46' C 0.4692(7) 0.6253(5) 0.3095(4) 0.021(2) Uani 1 1 d . . .
H46D H 0.4673 0.6624 0.2690 0.031 Uiso 1 1 calc R . .
H46E H 0.4944 0.6422 0.3386 0.031 Uiso 1 1 calc R . .
H46F H 0.4070 0.6188 0.3211 0.031 Uiso 1 1 calc R . .
C51' C 0.7206(7) 0.4660(5) 0.2638(5) 0.026(2) Uani 1 1 d . . .
H51C H 0.6671 0.5020 0.2399 0.031 Uiso 1 1 calc R . .
H51D H 0.7339 0.4845 0.2960 0.031 Uiso 1 1 calc R . .
C52' C 0.8035(8) 0.4652(6) 0.2222(5) 0.032(3) Uani 1 1 d . . .
H52D H 0.8149 0.5153 0.2052 0.048 Uiso 1 1 calc R . .
H52E H 0.7908 0.4484 0.1893 0.048 Uiso 1 1 calc R . .
H52F H 0.8578 0.4312 0.2456 0.048 Uiso 1 1 calc R . .
C53' C 0.7963(10) 0.3100(6) 0.3130(6) 0.055(4) Uani 1 1 d . . .
H53C H 0.7841 0.2595 0.3279 0.066 Uiso 1 1 calc R . .
H53D H 0.8291 0.3159 0.2744 0.066 Uiso 1 1 calc R . .
C54' C 0.8568(11) 0.3178(10) 0.3585(7) 0.076(5) Uani 1 1 d . . .
H54D H 0.9143 0.2799 0.3647 0.114 Uiso 1 1 calc R . .
H54E H 0.8250 0.3113 0.3970 0.114 Uiso 1 1 calc R . .
H54F H 0.8705 0.3673 0.3435 0.114 Uiso 1 1 calc R . .
C55' C 0.6330(10) 0.3633(6) 0.2383(5) 0.044(3) Uani 1 1 d . . .
H55C H 0.6741 0.3706 0.2032 0.053 Uiso 1 1 calc R . .
H55D H 0.6273 0.3110 0.2519 0.053 Uiso 1 1 calc R . .
C56' C 0.5388(11) 0.4128(7) 0.2168(5) 0.052(4) Uani 1 1 d . . .
H56D H 0.5160 0.4004 0.1842 0.079 Uiso 1 1 calc R . .
H56E H 0.5433 0.4649 0.2018 0.079 Uiso 1 1 calc R . .
H56F H 0.4963 0.4050 0.2506 0.079 Uiso 1 1 calc R . .

loop_
_atom_site_aniso_label
_atom_site_aniso_U_11
_atom_site_aniso_U_22
_atom_site_aniso_U_33
_atom_site_aniso_U_23
_atom_site_aniso_U_13
_atom_site_aniso_U_12
Pt1 0.01078(17) 0.01128(15) 0.01205(17) -0.00672(13) 0.00264(13) -0.00078(13)
Au1 0.0243(2) 0.0389(2) 0.0185(2) -0.01798(17) 0.00788(16) -0.01759(18)
Au2 0.0324(2) 0.01905(18) 0.0172(2) -0.01133(15) -0.00822(16) 0.00534(16)
P1 0.041(2) 0.084(3) 0.044(2) -0.0507(19) 0.0124(16) -0.0320(19)
P2 0.0372(18) 0.0334(15) 0.0274(16) -0.0181(13) -0.0127(13) 0.0041(13)
P3 0.0166(13) 0.0176(11) 0.0133(12) -0.0075(9) 0.0030(10) 0.0026(10)
P4 0.0150(12) 0.0119(10) 0.0174(12) -0.0060(9) 0.0078(10) -0.0017(9)
O1 0.061(7) 0.065(6) 0.051(6) -0.035(5) 0.037(5) -0.033(5)
O2 0.036(5) 0.050(5) 0.045(5) -0.008(4) 0.009(4) -0.033(4)
O3 0.056(6) 0.027(4) 0.034(5) -0.008(4) -0.011(4) 0.012(4)
O4 0.083(8) 0.037(5) 0.052(6) -0.023(4) -0.015(5) 0.023(5)
N1 0.013(4) 0.015(4) 0.020(4) -0.010(3) 0.005(3) -0.003(3)
N2 0.019(4) 0.013(4) 0.018(4) -0.005(3) 0.004(3) -0.004(3)
N3 0.018(4) 0.016(4) 0.017(4) -0.008(3) 0.005(3) -0.004(3)
N4 0.093(11) 0.017(5) 0.072(9) -0.012(5) 0.042(8) -0.008(6)
N5 0.014(4) 0.013(4) 0.018(4) -0.007(3) 0.004(3) 0.002(3)
N6 0.025(5) 0.015(4) 0.020(4) -0.011(3) -0.004(4) 0.006(3)
N7 0.031(5) 0.018(4) 0.025(5) -0.012(4) -0.006(4) 0.005(4)
N8 0.051(7) 0.019(4) 0.037(6) -0.011(4) -0.001(5) 0.008(4)
C1 0.008(4) 0.016(4) 0.017(5) -0.004(4) -0.002(4) -0.001(3)
C2 0.017(5) 0.018(4) 0.016(5) -0.009(4) 0.002(4) -0.007(4)
C3 0.022(5) 0.014(4) 0.013(4) -0.005(4) 0.004(4) -0.006(4)
C4 0.044(7) 0.038(6) 0.024(6) -0.026(5) 0.023(5) -0.025(5)
C5 0.053(8) 0.038(6) 0.024(6) -0.019(5) 0.026(5) -0.031(6)
C6 0.036(6) 0.026(5) 0.033(6) -0.014(5) 0.022(5) -0.022(5)
C7 0.036(7) 0.043(7) 0.027(6) -0.008(5) 0.009(5) -0.028(6)
C8 0.035(6) 0.031(5) 0.017(5) -0.006(4) 0.013(4) -0.021(5)
C11 0.14(2) 0.17(3) 0.29(4) -0.21(3) -0.11(3) 0.07(2)
C12 0.20(3) 0.051(11) 0.106(17) -0.028(11) 0.022(18) -0.036(15)
C13 0.073(12) 0.22(2) 0.095(14) -0.124(16) 0.055(11) -0.108(15)
C14 0.33(4) 0.20(3) 0.022(9) -0.020(12) 0.009(14) -0.21(3)
C15 0.038(8) 0.075(9) 0.047(8) -0.028(7) 0.009(6) -0.040(7)
C16 0.098(14) 0.100(13) 0.099(14) -0.073(11) 0.063(11) -0.069(12)
C21 0.018(5) 0.009(4) 0.018(5) -0.008(3) 0.000(4) 0.004(3)
C22 0.021(5) 0.018(4) 0.016(5) -0.007(4) 0.005(4) 0.001(4)
C23 0.027(6) 0.017(4) 0.016(5) -0.004(4) 0.004(4) -0.005(4)
C24 0.035(6) 0.023(5) 0.028(6) -0.012(4) -0.005(5) 0.000(5)
C25 0.030(6) 0.021(5) 0.012(5) -0.004(4) -0.007(4) 0.013(4)
C26 0.021(5) 0.014(4) 0.028(6) -0.009(4) 0.007(4) 0.006(4)
C27 0.036(7) 0.019(5) 0.025(6) -0.010(4) -0.003(5) 0.009(4)
C28 0.030(6) 0.019(5) 0.025(6) -0.011(4) -0.006(5) 0.002(4)
C31 0.042(7) 0.025(6) 0.046(7) -0.006(5) -0.024(6) -0.003(5)
C32 0.046(8) 0.036(6) 0.040(7) -0.014(5) -0.010(6) -0.008(6)
C33 0.034(7) 0.055(8) 0.030(7) -0.017(6) -0.007(5) 0.006(6)
C34 0.043(9) 0.112(13) 0.022(7) -0.026(8) -0.007(6) 0.012(8)
C35 0.046(8) 0.044(7) 0.045(8) -0.028(6) -0.017(6) 0.004(6)
C36 0.096(13) 0.036(7) 0.041(8) -0.020(6) 0.001(8) -0.019(8)
C41 0.020(6) 0.026(5) 0.022(5) -0.001(4) 0.006(4) 0.007(4)
C42 0.027(6) 0.036(6) 0.028(6) 0.000(5) 0.003(5) 0.001(5)
C43 0.029(6) 0.012(4) 0.018(5) -0.004(4) 0.011(4) -0.001(4)
C44 0.026(6) 0.033(6) 0.026(6) -0.005(5) 0.013(5) -0.001(5)
C45 0.051(8) 0.026(5) 0.020(5) -0.013(4) 0.007(5) -0.002(5)
C46 0.078(11) 0.058(9) 0.039(8) -0.019(7) -0.028(8) -0.013(8)
C51 0.030(6) 0.017(4) 0.023(5) -0.013(4) 0.008(4) 0.000(4)
C52 0.061(9) 0.045(7) 0.041(7) -0.020(6) 0.005(6) -0.035(7)
C53 0.018(5) 0.023(5) 0.029(6) -0.002(4) 0.008(4) -0.001(4)
C54 0.010(5) 0.042(7) 0.056(8) -0.008(6) 0.004(5) -0.005(5)
C55 0.021(5) 0.014(4) 0.027(5) -0.010(4) 0.008(4) 0.000(4)
C56 0.029(6) 0.016(5) 0.035(6) -0.006(4) 0.015(5) 0.000(4)
Pt1' 0.0233(2) 0.01185(16) 0.00972(17) -0.00532(13) 0.00439(14) -0.00102(14)
Au1' 0.0601(3) 0.0385(2) 0.0168(2) -0.01415(18) 0.0097(2) -0.0321(2)
Au2' 0.0311(3) 0.0281(2) 0.0266(2) -0.00580(17) -0.00590(18) 0.00301(18)
P1' 0.066(2) 0.0455(18) 0.0247(16) -0.0195(14) 0.0074(15) -0.0342(17)
P2' 0.065(3) 0.043(2) 0.056(2) -0.0147(17) -0.031(2) -0.0068(18)
P3' 0.0169(12) 0.0147(11) 0.0121(11) -0.0062(9) 0.0018(9) -0.0005(9)
P4' 0.0339(16) 0.0151(11) 0.0140(12) -0.0041(10) 0.0111(11) 0.0016(11)
O1' 0.216(19) 0.31(2) 0.052(8) -0.016(11) 0.005(10) -0.238(19)
N4' 0.23(3) 0.158(18) 0.056(11) -0.034(11) 0.072(14) -0.147(18)
O2' 0.081(8) 0.080(7) 0.059(7) -0.027(6) 0.034(6) -0.059(6)
O3' 0.103(8) 0.052(5) 0.150(9) -0.009(6) -0.014(6) 0.033(5)
N8' 0.103(8) 0.052(5) 0.150(9) -0.009(6) -0.014(6) 0.033(5)
O4' 0.103(8) 0.052(5) 0.150(9) -0.009(6) -0.014(6) 0.033(5)
N1' 0.034(5) 0.012(4) 0.010(4) -0.005(3) 0.006(3) 0.002(3)
N2' 0.026(5) 0.017(4) 0.014(4) -0.007(3) 0.009(3) -0.008(3)
N3' 0.031(5) 0.016(4) 0.012(4) -0.008(3) 0.010(3) -0.003(3)
N5' 0.045(6) 0.015(4) 0.014(4) -0.005(3) 0.010(4) -0.009(4)
N6' 0.073(8) 0.015(4) 0.020(5) -0.012(4) 0.014(5) -0.005(4)
N7' 0.091(9) 0.018(4) 0.021(5) -0.007(4) 0.012(5) -0.009(5)
C1' 0.034(6) 0.024(5) 0.014(5) -0.009(4) 0.005(4) -0.014(5)
C2' 0.042(7) 0.023(5) 0.025(5) -0.010(4) 0.010(5) -0.023(5)
C3' 0.046(7) 0.031(6) 0.021(5) -0.008(4) 0.008(5) -0.026(5)
C4' 0.140(17) 0.20(2) 0.021(7) -0.038(10) 0.029(9) -0.147(17)
C5' 0.23(3) 0.25(3) 0.050(10) -0.084(14) 0.092(14) -0.23(3)
C6' 0.079(11) 0.079(10) 0.038(8) -0.016(7) 0.029(7) -0.069(9)
C7' 0.053(8) 0.048(7) 0.032(7) -0.023(6) 0.012(6) -0.020(6)
C8' 0.046(8) 0.053(7) 0.030(6) -0.027(6) 0.017(6) -0.026(6)
C11' 0.096(12) 0.052(8) 0.012(5) -0.014(5) 0.001(6) -0.041(8)
C12' 0.075(12) 0.069(10) 0.038(8) -0.013(7) -0.008(8) -0.005(9)
C13' 0.063(10) 0.054(8) 0.047(8) -0.026(7) -0.002(7) -0.032(7)
C14' 0.050(10) 0.094(13) 0.078(12) -0.035(10) -0.002(9) -0.008(9)
C15' 0.064(9) 0.031(6) 0.038(7) -0.014(5) -0.008(6) -0.021(6)
C16' 0.097(13) 0.045(8) 0.041(8) -0.009(6) -0.003(8) -0.022(8)
C21' 0.036(6) 0.022(5) 0.018(5) -0.005(4) 0.011(5) -0.003(5)
C22' 0.068(9) 0.013(5) 0.023(6) -0.005(4) 0.018(6) -0.001(5)
C23' 0.071(10) 0.019(5) 0.033(7) -0.001(5) 0.012(7) 0.013(6)
C24' 0.084(12) 0.036(7) 0.054(9) -0.019(6) -0.017(8) 0.003(7)
C25' 0.105(15) 0.027(7) 0.073(11) -0.012(7) 0.015(11) 0.005(8)
C26' 0.098(15) 0.036(8) 0.069(11) -0.005(8) 0.009(10) 0.044(9)
C27' 0.062(11) 0.038(8) 0.105(14) 0.012(9) 0.025(10) 0.001(8)
C28' 0.039(9) 0.025(6) 0.114(14) -0.005(8) 0.028(9) 0.008(6)
C32' 0.080(15) 0.091(14) 0.117(17) -0.037(13) -0.021(13) 0.029(12)
C34' 0.16(2) 0.036(9) 0.15(2) 0.003(11) -0.053(17) -0.033(12)
C36' 0.059(10) 0.048(8) 0.070(10) -0.019(7) 0.008(8) -0.020(7)
C41' 0.034(6) 0.017(5) 0.020(5) -0.001(4) 0.009(5) -0.004(4)
C42' 0.032(7) 0.041(7) 0.060(9) 0.007(6) -0.018(6) -0.013(6)
C43' 0.026(6) 0.022(5) 0.021(5) -0.015(4) 0.003(4) -0.005(4)
C44' 0.056(9) 0.042(7) 0.048(8) -0.013(6) -0.020(7) -0.026(6)
C45' 0.013(5) 0.017(4) 0.018(5) -0.007(4) 0.002(4) 0.002(4)
C46' 0.021(5) 0.020(5) 0.019(5) -0.006(4) -0.002(4) 0.000(4)
C51' 0.025(6) 0.016(5) 0.031(6) -0.006(4) 0.012(5) -0.003(4)
C52' 0.031(6) 0.029(6) 0.031(6) -0.005(5) 0.013(5) -0.005(5)
C53' 0.066(10) 0.028(6) 0.041(8) 0.000(5) 0.039(7) 0.022(6)
C54' 0.054(10) 0.093(13) 0.043(9) 0.016(8) 0.001(8) -0.001(9)
C55' 0.085(11) 0.026(6) 0.024(6) -0.012(5) 0.023(7) -0.019(6)
C56' 0.095(12) 0.043(7) 0.027(7) -0.018(6) -0.014(7) -0.018(8)

loop_
_atom_type_symbol
_atom_type_description
_atom_type_scat_dispersion_real
_atom_type_scat_dispersion_imag
_atom_type_scat_source
C C 0.0033 0.0016 'International Tables Vol C Tables 4.2.6.8 and 6.1.1.4'
H H 0.0000 0.0000 'International Tables Vol C Tables 4.2.6.8 and 6.1.1.4'
N N 0.0061 0.0033 'International Tables Vol C Tables 4.2.6.8 and 6.1.1.4'
O O 0.0106 0.0060 'International Tables Vol C Tables 4.2.6.8 and 6.1.1.4'
P P 0.1023 0.0942 'International Tables Vol C Tables 4.2.6.8 and 6.1.1.4'
Pt Pt -1.7033 8.3905 'International Tables Vol C Tables 4.2.6.8 and 6.1.1.4'
Au Au -2.0133 8.8022 'International Tables Vol C Tables 4.2.6.8 and 6.1.1.4'

loop_
_geom_angle_atom_site_label_1
_geom_angle_atom_site_label_2
_geom_angle_atom_site_label_3
_geom_angle
N5 Pt1 N1 87.1(3)
N5 Pt1 P4 171.3(2)
N1 Pt1 P4 85.3(2)
N5 Pt1 P3 85.9(2)
N1 Pt1 P3 171.4(2)
P4 Pt1 P3 102.05(8)
C1 Au1 P1 175.9(3)
C21 Au2 P2 175.4(3)
C11 P1 C13 104.3(13)
C11 P1 C15 102.6(10)
C13 P1 C15 104.9(7)
C11 P1 Au1 115.6(7)
C13 P1 Au1 114.0(5)
C15 P1 Au1 114.1(4)
C31 P2 C35 105.9(5)
C31 P2 C33 107.5(6)
C35 P2 C33 105.7(6)
C31 P2 Au2 112.2(4)
C35 P2 Au2 113.7(4)
C33 P2 Au2 111.4(4)
C41 P3 C45 104.1(5)
C41 P3 C43 103.0(5)
C45 P3 C43 104.5(5)
C41 P3 Pt1 109.3(3)
C45 P3 Pt1 114.5(4)
C43 P3 Pt1 119.8(3)
C51 P4 C55 103.7(4)
C51 P4 C53 104.0(5)
C55 P4 C53 102.9(5)
C51 P4 Pt1 115.1(3)
C55 P4 Pt1 120.5(3)
C53 P4 Pt1 108.9(3)
C1 N1 N2 110.1(7)
C1 N1 Pt1 129.1(6)
N2 N1 Pt1 120.8(5)
N3 N2 N1 108.3(7)
N2 N3 C2 108.3(7)
O1 N4 O2 123.2(12)
O1 N4 C6 120.1(13)
O2 N4 C6 116.6(11)
C21 N5 N6 110.9(7)
C21 N5 Pt1 127.3(6)
N6 N5 Pt1 121.7(6)
N7 N6 N5 108.3(7)
N6 N7 C22 107.7(7)
O3 N8 O4 123.8(10)
O3 N8 C26 119.3(9)
O4 N8 C26 116.7(9)
N1 C1 C2 104.0(7)
N1 C1 Au1 121.4(6)
C2 C1 Au1 134.5(7)
N3 C2 C1 109.2(8)
N3 C2 C3 120.7(8)
C1 C2 C3 129.9(8)
C4 C3 C8 118.0(9)
C4 C3 C2 120.1(8)
C8 C3 C2 121.9(8)
C3 C4 C5 121.6(10)
C3 C4 H4A 119.2
C5 C4 H4A 119.2
C4 C5 C6 119.3(9)
C4 C5 H5A 120.4
C6 C5 H5A 120.4
C7 C6 C5 119.6(9)
C7 C6 N4 121.3(10)
C5 C6 N4 119.0(10)
C6 C7 C8 121.3(10)
C6 C7 H7B 119.4
C8 C7 H7B 119.4
C7 C8 C3 120.1(9)
C7 C8 H8A 119.9
C3 C8 H8A 119.9
C12 C11 P1 124.7(16)
C12 C11 H11A 106.1
P1 C11 H11A 106.1
C12 C11 H11D 106.1
P1 C11 H11D 106.1
H11A C11 H11D 106.3
C11 C12 H12A 109.5
C11 C12 H12B 109.5
H12A C12 H12B 109.5
C11 C12 H12C 109.5
H12A C12 H12C 109.5
H12B C12 H12C 109.5
C14 C13 P1 110.5(13)
C14 C13 H13A 109.6
P1 C13 H13A 109.6
C14 C13 H13B 109.6
P1 C13 H13B 109.6
H13A C13 H13B 108.1
C13 C14 H14A 109.5
C13 C14 H14B 109.5
H14A C14 H14B 109.5
C13 C14 H14C 109.5
H14A C14 H14C 109.5
H14B C14 H14C 109.5
C16 C15 P1 114.0(11)
C16 C15 H15A 108.8
P1 C15 H15A 108.8
C16 C15 H15B 108.8
P1 C15 H15B 108.8
H15A C15 H15B 107.7
C15 C16 H16A 109.5
C15 C16 H16B 109.5
H16A C16 H16B 109.5
C15 C16 H16C 109.5
H16A C16 H16C 109.5
H16B C16 H16C 109.5
N5 C21 C22 104.1(8)
N5 C21 Au2 122.3(6)
C22 C21 Au2 133.5(7)
N7 C22 C21 109.0(8)
N7 C22 C23 120.2(8)
C21 C22 C23 130.8(9)
C24 C23 C28 118.0(9)
C24 C23 C22 120.6(9)
C28 C23 C22 121.4(9)
C23 C24 C25 121.7(9)
C23 C24 H24A 119.2
C25 C24 H24A 119.2
C26 C25 C24 117.4(9)
C26 C25 H25A 121.3
C24 C25 H25A 121.3
C27 C26 C25 122.5(9)
C27 C26 N8 120.0(9)
C25 C26 N8 117.5(9)
C26 C27 C28 119.6(9)
C26 C27 H27A 120.2
C28 C27 H27A 120.2
C27 C28 C23 120.8(10)
C27 C28 H28A 119.6
C23 C28 H28A 119.6
C32 C31 P2 112.5(8)
C32 C31 H31A 109.1
P2 C31 H31A 109.1
C32 C31 H31B 109.1
P2 C31 H31B 109.1
H31A C31 H31B 107.8
C31 C32 H32A 109.5
C31 C32 H32B 109.5
H32A C32 H32B 109.5
C31 C32 H32C 109.5
H32A C32 H32C 109.5
H32B C32 H32C 109.5
C34 C33 P2 113.6(10)
C34 C33 H33A 108.9
P2 C33 H33A 108.9
C34 C33 H33B 108.9
P2 C33 H33B 108.9
H33A C33 H33B 107.7
C33 C34 H34A 109.5
C33 C34 H34B 109.5
H34A C34 H34B 109.5
C33 C34 H34C 109.5
H34A C34 H34C 109.5
H34B C34 H34C 109.5
C36 C35 P2 111.7(9)
C36 C35 H35A 109.3
P2 C35 H35A 109.3
C36 C35 H35B 109.3
P2 C35 H35B 109.3
H35A C35 H35B 107.9
C35 C36 H36A 109.5
C35 C36 H36B 109.5
H36A C36 H36B 109.5
C35 C36 H36C 109.5
H36A C36 H36C 109.5
H36B C36 H36C 109.5
C42 C41 P3 112.6(7)
C42 C41 H41A 109.1
P3 C41 H41A 109.1
C42 C41 H41B 109.1
P3 C41 H41B 109.1
H41A C41 H41B 107.8
C41 C42 H42A 109.5
C41 C42 H42B 109.5
H42A C42 H42B 109.5
C41 C42 H42C 109.5
H42A C42 H42C 109.5
H42B C42 H42C 109.5
C44 C43 P3 114.8(7)
C44 C43 H43A 108.6
P3 C43 H43A 108.6
C44 C43 H43B 108.6
P3 C43 H43B 108.6
H43A C43 H43B 107.6
C43 C44 H44A 109.5
C43 C44 H44B 109.5
H44A C44 H44B 109.5
C43 C44 H44C 109.5
H44A C44 H44C 109.5
H44B C44 H44C 109.5
C46 C45 P3 113.9(8)
C46 C45 H45A 108.8
P3 C45 H45A 108.8
C46 C45 H45B 108.8
P3 C45 H45B 108.8
H45A C45 H45B 107.7
C45 C46 H46A 109.5
C45 C46 H46B 109.5
H46A C46 H46B 109.5
C45 C46 H46C 109.5
H46A C46 H46C 109.5
H46B C46 H46C 109.5
C52 C51 P4 113.8(7)
C52 C51 H51A 108.8
P4 C51 H51A 108.8
C52 C51 H51B 108.8
P4 C51 H51B 108.8
H51A C51 H51B 107.7
C51 C52 H52A 109.5
C51 C52 H52B 109.5
H52A C52 H52B 109.5
C51 C52 H52C 109.5
H52A C52 H52C 109.5
H52B C52 H52C 109.5
C54 C53 P4 112.9(7)
C54 C53 H53A 109.0
P4 C53 H53A 109.0
C54 C53 H53B 109.0
P4 C53 H53B 109.0
H53A C53 H53B 107.8
C53 C54 H54A 109.5
C53 C54 H54B 109.5
H54A C54 H54B 109.5
C53 C54 H54C 109.5
H54A C54 H54C 109.5
H54B C54 H54C 109.5
C56 C55 P4 116.0(7)
C56 C55 H55A 108.3
P4 C55 H55A 108.3
C56 C55 H55B 108.3
P4 C55 H55B 108.3
H55A C55 H55B 107.4
C55 C56 H56A 109.5
C55 C56 H56B 109.5
H56A C56 H56B 109.5
C55 C56 H56C 109.5
H56A C56 H56C 109.5
H56B C56 H56C 109.5
N1' Pt1' N5' 87.1(3)
N1' Pt1' P4' 172.1(2)
N5' Pt1' P4' 85.8(2)
N1' Pt1' P3' 85.5(2)
N5' Pt1' P3' 171.7(2)
P4' Pt1' P3' 101.74(8)
C1' Au1' P1' 175.4(3)
C21' Au2' P2' 177.0(3)
C15' P1' C11' 104.3(6)
C15' P1' C13' 104.5(6)
C11' P1' C13' 106.9(6)
C15' P1' Au1' 111.7(4)
C11' P1' Au1' 113.8(4)
C13' P1' Au1' 114.6(4)
C35' P2' C32A 118.7(16)
C35' P2' C33' 106.9(11)
C32A P2' C33' 60.4(15)
C35' P2' C31' 109.5(11)
C32A P2' C31' 43.1(15)
C33' P2' C31' 103.5(10)
C35' P2' C36A 56.2(12)
C32A P2' C36A 90.2(17)
C33' P2' C36A 135.4(12)
C31' P2' C36A 57.3(11)
C35' P2' C34A 42.3(12)
C32A P2' C34A 108.2(17)
C33' P2' C34A 67.2(13)
C31' P2' C34A 132.3(12)
C36A P2' C34A 95.4(14)
C35' P2' Au2' 115.1(9)
C32A P2' Au2' 125.7(14)
C33' P2' Au2' 109.8(7)
C31' P2' Au2' 111.3(7)
C36A P2' Au2' 114.6(10)
C34A P2' Au2' 115.9(11)
C45' P3' C43' 104.2(4)
C45' P3' C41' 102.8(4)
C43' P3' C41' 103.0(5)
C45' P3' Pt1' 119.3(3)
C43' P3' Pt1' 115.0(3)
C41' P3' Pt1' 110.6(3)
C53' P4' C51' 104.4(6)
C53' P4' C55' 104.3(7)
C51' P4' C55' 104.0(5)
C53' P4' Pt1' 110.2(4)
C51' P4' Pt1' 120.3(3)
C55' P4' Pt1' 112.2(4)
O2' N4' O1' 122.2(14)
O2' N4' C6' 118.4(17)
O1' N4' C6' 117.3(14)
O4' N8' O3' 126.3(15)
O4' N8' C26' 113.3(17)
O3' N8' C26' 120.3(17)
N2' N1' C1' 110.4(7)
N2' N1' Pt1' 122.1(6)
C1' N1' Pt1' 127.4(6)
N3' N2' N1' 107.7(7)
N2' N3' C2' 109.4(8)
C21' N5' N6' 109.5(8)
C21' N5' Pt1' 128.9(7)
N6' N5' Pt1' 121.6(6)
N7' N6' N5' 109.2(9)
N6' N7' C22' 106.2(9)
N1' C1' C2' 104.3(8)
N1' C1' Au1' 119.1(6)
C2' C1' Au1' 136.4(7)
N3' C2' C1' 108.2(8)
N3' C2' C3' 121.1(9)
C1' C2' C3' 130.7(9)
C8' C3' C4' 117.0(11)
C8' C3' C2' 120.4(10)
C4' C3' C2' 122.5(10)
C3' C4' C5' 121.2(13)
C3' C4' H4'A 119.4
C5' C4' H4'A 119.4
C6' C5' C4' 119.9(15)
C6' C5' H5'A 120.1
C4' C5' H5'A 120.1
C5' C6' C7' 119.4(13)
C5' C6' N4' 119.8(14)
C7' C6' N4' 120.7(13)
C6' C7' C8' 120.8(11)
C6' C7' H7'B 119.6
C8' C7' H7'B 119.6
C3' C8' C7' 121.3(11)
C3' C8' H8'A 119.3
C7' C8' H8'A 119.3
C12' C11' P1' 114.4(9)
C12' C11' H11B 108.6
P1' C11' H11B 108.6
C12' C11' H11C 108.6
P1' C11' H11C 108.6
H11B C11' H11C 107.6
C11' C12' H12D 109.5
C11' C12' H12E 109.5
H12D C12' H12E 109.5
C11' C12' H12F 109.5
H12D C12' H12F 109.5
H12E C12' H12F 109.5
C14' C13' P1' 111.5(9)
C14' C13' H13C 109.3
P1' C13' H13C 109.3
C14' C13' H13D 109.3
P1' C13' H13D 109.3
H13C C13' H13D 108.0
C13' C14' H14D 109.5
C13' C14' H14E 109.5
H14D C14' H14E 109.5
C13' C14' H14F 109.5
H14D C14' H14F 109.5
H14E C14' H14F 109.5
C16' C15' P1' 113.6(10)
C16' C15' H15C 108.9
P1' C15' H15C 108.9
C16' C15' H15D 108.9
P1' C15' H15D 108.9
H15C C15' H15D 107.7
C15' C16' H16D 109.5
C15' C16' H16E 109.5
H16D C16' H16E 109.5
C15' C16' H16F 109.5
H16D C16' H16F 109.5
H16E C16' H16F 109.5
N5' C21' C22' 106.9(10)
N5' C21' Au2' 120.9(7)
C22' C21' Au2' 132.1(9)
C21' C22' N7' 108.1(10)
C21' C22' C23' 132.2(13)
N7' C22' C23' 119.7(11)
C28' C23' C22' 122.0(13)
C28' C23' C24' 119.6(12)
C22' C23' C24' 118.3(14)
C25' C24' C23' 118.8(15)
C25' C24' H24B 120.6
C23' C24' H24B 120.6
C24' C25' C26' 116.5(15)
C24' C25' H25B 121.8
C26' C25' H25B 121.8
C27' C26' N8' 122.0(19)
C27' C26' C25' 123.8(14)
N8' C26' C25' 114.2(17)
C26' C27' C28' 117.1(19)
C26' C27' H27B 121.5
C28' C27' H27B 121.5
C23' C28' C27' 124.1(16)
C23' C28' H28B 118.0
C27' C28' H28B 118.0
C31' C32' C32A 47.5(15)
C31' C32' H32D 109.5
C32A C32' H32D 132.7
C31' C32' H32E 109.5
C32A C32' H32E 62.8
H32D C32' H32E 109.5
C31' C32' H32F 109.5
C32A C32' H32F 117.0
H32D C32' H32F 109.5
H32E C32' H32F 109.5
C31' C32' H32G 126.4
C32A C32' H32G 109.4
H32D C32' H32G 44.6
H32E C32' H32G 64.9
H32F C32' H32G 122.8
C31' C32' H32H 123.5
C32A C32' H32H 109.5
H32D C32' H32H 116.4
H32E C32' H32H 85.0
H32F C32' H32H 24.8
H32G C32' H32H 109.5
C31' C32' H32K 62.1
C32A C32' H32K 109.5
H32D C32' H32K 65.7
H32E C32' H32K 165.5
H32F C32' H32K 84.9
H32G C32' H32K 109.5
H32H C32' H32K 109.5
C33' C34' C34A 76.0(15)
C33' C34' H34D 109.5
C34A C34' H34D 143.4
C33' C34' H34E 109.5
C34A C34' H34E 39.9
H34D C34' H34E 109.5
C33' C34' H34F 109.5
C34A C34' H34F 101.9
H34D C34' H34F 109.5
H34E C34' H34F 109.5
C33' C34' H34G 145.8
C34A C34' H34G 109.5
H34D C34' H34G 46.0
H34E C34' H34G 69.6
H34F C34' H34G 102.5
C33' C34' H34H 99.5
C34A C34' H34H 109.4
H34D C34' H34H 105.3
H34E C34' H34H 122.8
H34F C34' H34H 13.8
H34G C34' H34H 109.5
C33' C34' H34K 41.3
C34A C34' H34K 109.5
H34D C34' H34K 68.2
H34E C34' H34K 125.0
H34F C34' H34K 123.3
H34G C34' H34K 109.5
H34H C34' H34K 109.5
C36A C36' C35' 67.3(16)
C36A C36' H36D 142.4
C35' C36' H36D 109.5
C36A C36' H36E 46.4
C35' C36' H36E 109.5
H36D C36' H36E 109.5
C36A C36' H36F 106.4
C35' C36' H36F 109.5
H36D C36' H36F 109.5
H36E C36' H36F 109.5
C36A C36' H36G 109.5
C35' C36' H36G 150.6
H36D C36' H36G 54.1
H36E C36' H36G 63.2
H36F C36' H36G 99.6
C36A C36' H36H 109.4
C35' C36' H36H 98.6
H36D C36' H36H 108.0
H36E C36' H36H 121.0
H36F C36' H36H 12.9
H36G C36' H36H 109.5
C36A C36' H36K 109.5
C35' C36' H36K 50.6
H36D C36' H36K 59.0
H36E C36' H36K 128.7
H36F C36' H36K 121.6
H36G C36' H36K 109.5
H36H C36' H36K 109.5
C32' C31' P2' 110.4(14)
C32' C31' H32K 39.4
P2' C31' H32K 132.5
C32' C31' H31C 109.6
P2' C31' H31C 109.6
H32K C31' H31C 115.3
C32' C31' H31D 109.6
P2' C31' H31D 109.6
H32K C31' H31D 70.9
H31C C31' H31D 108.1
C34' C33' P2' 102.9(15)
C34' C33' H34K 37.2
P2' C33' H34K 140.0
C34' C33' H33C 111.2
P2' C33' H33C 111.2
H34K C33' H33C 91.5
C34' C33' H33D 111.2
P2' C33' H33D 111.2
H34K C33' H33D 90.1
H33C C33' H33D 109.1
P2' C35' C36' 111.6(14)
P2' C35' H36K 148.0
C36' C35' H36K 36.6
P2' C35' H35C 109.3
C36' C35' H35C 109.3
H36K C35' H35C 86.5
P2' C35' H35D 109.3
C36' C35' H35D 109.3
H36K C35' H35D 90.8
H35C C35' H35D 108.0
P2' C32A C32' 110(2)
P2' C32A H32L 109.7
C32' C32A H32L 109.7
P2' C32A H32M 109.7
C32' C32A H32M 109.7
H32L C32A H32M 108.2
C34' C34A P2' 91.2(16)
C34' C34A H34L 113.4
P2' C34A H34L 113.4
C34' C34A H34M 113.4
P2' C34A H34M 113.4
H34L C34A H34M 110.7
C36' C36A P2' 104.8(19)
C36' C36A H36L 110.8
P2' C36A H36L 110.8
C36' C36A H36M 110.8
P2' C36A H36M 110.8
H36L C36A H36M 108.9
C42' C41' P3' 112.6(8)
C42' C41' H41C 109.1
P3' C41' H41C 109.1
C42' C41' H41D 109.1
P3' C41' H41D 109.1
H41C C41' H41D 107.8
C41' C42' H42D 109.5
C41' C42' H42E 109.5
H42D C42' H42E 109.5
C41' C42' H42F 109.5
H42D C42' H42F 109.5
H42E C42' H42F 109.5
C44' C43' P3' 113.7(7)
C44' C43' H43C 108.8
P3' C43' H43C 108.8
C44' C43' H43D 108.8
P3' C43' H43D 108.8
H43C C43' H43D 107.7
C43' C44' H44D 109.5
C43' C44' H44E 109.5
H44D C44' H44E 109.5
C43' C44' H44F 109.5
H44D C44' H44F 109.5
H44E C44' H44F 109.5
C46' C45' P3' 114.9(6)
C46' C45' H45C 108.5
P3' C45' H45C 108.5
C46' C45' H45D 108.5
P3' C45' H45D 108.5
H45C C45' H45D 107.5
C45' C46' H46D 109.5
C45' C46' H46E 109.5
H46D C46' H46E 109.5
C45' C46' H46F 109.5
H46D C46' H46F 109.5
H46E C46' H46F 109.5
C52' C51' P4' 115.8(7)
C52' C51' H51C 108.3
P4' C51' H51C 108.3
C52' C51' H51D 108.3
P4' C51' H51D 108.3
H51C C51' H51D 107.4
C51' C52' H52D 109.5
C51' C52' H52E 109.5
H52D C52' H52E 109.5
C51' C52' H52F 109.5
H52D C52' H52F 109.5
H52E C52' H52F 109.5
C54' C53' P4' 112.2(10)
C54' C53' H53C 109.2
P4' C53' H53C 109.2
C54' C53' H53D 109.2
P4' C53' H53D 109.2
H53C C53' H53D 107.9
C53' C54' H54D 109.5
C53' C54' H54E 109.5
H54D C54' H54E 109.5
C53' C54' H54F 109.5
H54D C54' H54F 109.5
H54E C54' H54F 109.5
C56' C55' P4' 116.8(8)
C56' C55' H55C 108.1
P4' C55' H55C 108.1
C56' C55' H55D 108.1
P4' C55' H55D 108.1
H55C C55' H55D 107.3
C55' C56' H56D 109.5
C55' C56' H56E 109.5
H56D C56' H56E 109.5
C55' C56' H56F 109.5
H56D C56' H56F 109.5
H56E C56' H56F 109.5

loop_
_geom_bond_atom_site_label_1
_geom_bond_atom_site_label_2
_geom_bond_distance
Pt1 N5 2.057(7)
Pt1 N1 2.064(7)
Pt1 P4 2.274(2)
Pt1 P3 2.278(2)
Au1 C1 2.044(9)
Au1 P1 2.284(3)
Au2 C21 2.017(9)
Au2 P2 2.267(3)
P1 C11 1.80(2)
P1 C13 1.817(17)
P1 C15 1.823(12)
P2 C31 1.817(12)
P2 C35 1.825(12)
P2 C33 1.884(13)
P3 C41 1.804(10)
P3 C45 1.828(11)
P3 C43 1.833(9)
P4 C51 1.805(10)
P4 C55 1.813(10)
P4 C53 1.823(10)
O1 N4 1.215(14)
O2 N4 1.277(16)
O3 N8 1.211(12)
O4 N8 1.231(12)
N1 C1 1.356(11)
N1 N2 1.376(10)
N2 N3 1.306(10)
N3 C2 1.368(11)
N4 C6 1.443(15)
N5 C21 1.359(11)
N5 N6 1.369(10)
N6 N7 1.338(10)
N7 C22 1.379(12)
N8 C26 1.479(12)
C1 C2 1.395(12)
C2 C3 1.462(12)
C3 C4 1.381(12)
C3 C8 1.407(13)
C4 C5 1.393(14)
C4 H4A 0.9500
C5 C6 1.400(15)
C5 H5A 0.9500
C6 C7 1.360(15)
C7 C8 1.388(13)
C7 H7B 0.9500
C8 H8A 0.9500
C11 C12 1.38(3)
C11 H11A 0.9900
C11 H11D 0.9900
C12 H12A 0.9800
C12 H12B 0.9800
C12 H12C 0.9800
C13 C14 1.49(3)
C13 H13A 0.9900
C13 H13B 0.9900
C14 H14A 0.9800
C14 H14B 0.9800
C14 H14C 0.9800
C15 C16 1.516(18)
C15 H15A 0.9900
C15 H15B 0.9900
C16 H16A 0.9800
C16 H16B 0.9800
C16 H16C 0.9800
C21 C22 1.414(12)
C22 C23 1.461(13)
C23 C24 1.388(14)
C23 C28 1.402(13)
C24 C25 1.394(13)
C24 H24A 0.9500
C25 C26 1.389(13)
C25 H25A 0.9500
C26 C27 1.354(14)
C27 C28 1.375(13)
C27 H27A 0.9500
C28 H28A 0.9500
C31 C32 1.508(15)
C31 H31A 0.9900
C31 H31B 0.9900
C32 H32A 0.9800
C32 H32B 0.9800
C32 H32C 0.9800
C33 C34 1.517(16)
C33 H33A 0.9900
C33 H33B 0.9900
C34 H34A 0.9800
C34 H34B 0.9800
C34 H34C 0.9800
C35 C36 1.486(19)
C35 H35A 0.9900
C35 H35B 0.9900
C36 H36A 0.9800
C36 H36B 0.9800
C36 H36C 0.9800
C41 C42 1.538(16)
C41 H41A 0.9900
C41 H41B 0.9900
C42 H42A 0.9800
C42 H42B 0.9800
C42 H42C 0.9800
C43 C44 1.552(13)
C43 H43A 0.9900
C43 H43B 0.9900
C44 H44A 0.9800
C44 H44B 0.9800
C44 H44C 0.9800
C45 C46 1.536(17)
C45 H45A 0.9900
C45 H45B 0.9900
C46 H46A 0.9800
C46 H46B 0.9800
C46 H46C 0.9800
C51 C52 1.550(15)
C51 H51A 0.9900
C51 H51B 0.9900
C52 H52A 0.9800
C52 H52B 0.9800
C52 H52C 0.9800
C53 C54 1.527(16)
C53 H53A 0.9900
C53 H53B 0.9900
C54 H54A 0.9800
C54 H54B 0.9800
C54 H54C 0.9800
C55 C56 1.514(12)
C55 H55A 0.9900
C55 H55B 0.9900
C56 H56A 0.9800
C56 H56B 0.9800
C56 H56C 0.9800
Pt1' N1' 2.054(7)
Pt1' N5' 2.073(8)
Pt1' P4' 2.274(2)
Pt1' P3' 2.277(2)
Au1' C1' 2.043(9)
Au1' P1' 2.280(3)
Au2' C21' 2.067(11)
Au2' P2' 2.237(4)
P1' C15' 1.808(12)
P1' C11' 1.859(11)
P1' C13' 1.873(14)
P2' C35' 1.63(2)
P2' C32A 1.68(4)
P2' C33' 1.89(2)
P2' C31' 1.91(2)
P2' C36A 1.95(3)
P2' C34A 1.96(3)
P3' C45' 1.816(9)
P3' C43' 1.819(9)
P3' C41' 1.843(11)
P4' C53' 1.800(12)
P4' C51' 1.818(10)
P4' C55' 1.833(13)
O1' N4' 1.277(17)
N4' O2' 1.200(15)
N4' C6' 1.479(19)
O3' N8' 1.318(18)
N8' O4' 1.234(17)
N8' C26' 1.450(19)
N1' N2' 1.364(11)
N1' C1' 1.376(12)
N2' N3' 1.320(10)
N3' C2' 1.374(12)
N5' C21' 1.320(13)
N5' N6' 1.355(12)
N6' N7' 1.316(12)
N7' C22' 1.394(16)
C1' C2' 1.399(13)
C2' C3' 1.453(14)
C3' C8' 1.350(14)
C3' C4' 1.356(17)
C4' C5' 1.395(19)
C4' H4'A 0.9500
C5' C6' 1.324(19)
C5' H5'A 0.9500
C6' C7' 1.342(17)
C7' C8' 1.370(16)
C7' H7'B 0.9500
C8' H8'A 0.9500
C11' C12' 1.545(17)
C11' H11B 0.9900
C11' H11C 0.9900
C12' H12D 0.9800
C12' H12E 0.9800
C12' H12F 0.9800
C13' C14' 1.57(2)
C13' H13C 0.9900
C13' H13D 0.9900
C14' H14D 0.9800
C14' H14E 0.9800
C14' H14F 0.9800
C15' C16' 1.514(16)
C15' H15C 0.9900
C15' H15D 0.9900
C16' H16D 0.9800
C16' H16E 0.9800
C16' H16F 0.9800
C21' C22' 1.360(14)
C22' C23' 1.432(15)
C23' C28' 1.34(2)
C23' C24' 1.476(19)
C24' C25' 1.403(18)
C24' H24B 0.9500
C25' C26' 1.50(3)
C25' H25B 0.9500
C26' C27' 1.33(3)
C27' C28' 1.426(19)
C27' H27B 0.9500
C28' H28B 0.9500
C32' C31' 1.51(3)
C32' C32A 1.76(4)
C32' H32D 0.9800
C32' H32E 0.9800
C32' H32F 0.9800
C32' H32G 0.9799
C32' H32H 0.9802
C32' H32K 0.9798
C34' C33' 1.59(3)
C34' C34A 1.85(4)
C34' H34D 0.9800
C34' H34E 0.9800
C34' H34F 0.9800
C34' H34G 0.9799
C34' H34H 0.9800
C34' H34K 0.9800
C36' C36A 1.43(3)
C36' C35' 1.64(3)
C36' H36D 0.9800
C36' H36E 0.9800
C36' H36F 0.9800
C36' H36G 0.9801
C36' H36H 0.9799
C36' H36K 0.9802
C31' H32K 1.3630
C31' H31C 0.9900
C31' H31D 0.9900
C33' H34K 1.0702
C33' H33C 0.9900
C33' H33D 0.9900
C35' H36K 1.2700
C35' H35C 0.9900
C35' H35D 0.9900
C32A H32L 0.9900
C32A H32M 0.9900
C34A H34L 0.9900
C34A H34M 0.9900
C36A H36L 0.9900
C36A H36M 0.9900
C41' C42' 1.545(16)
C41' H41C 0.9900
C41' H41D 0.9900
C42' H42D 0.9800
C42' H42E 0.9800
C42' H42F 0.9800
C43' C44' 1.542(16)
C43' H43C 0.9900
C43' H43D 0.9900
C44' H44D 0.9800
C44' H44E 0.9800
C44' H44F 0.9800
C45' C46' 1.531(12)
C45' H45C 0.9900
C45' H45D 0.9900
C46' H46D 0.9800
C46' H46E 0.9800
C46' H46F 0.9800
C51' C52' 1.534(13)
C51' H51C 0.9900
C51' H51D 0.9900
C52' H52D 0.9800
C52' H52E 0.9800
C52' H52F 0.9800
C53' C54' 1.51(2)
C53' H53C 0.9900
C53' H53D 0.9900
C54' H54D 0.9800
C54' H54E 0.9800
C54' H54F 0.9800
C55' C56' 1.519(19)
C55' H55C 0.9900
C55' H55D 0.9900
C56' H56D 0.9800
C56' H56E 0.9800
C56' H56F 0.9800

loop_
_platon_squeeze_void_nr
_platon_squeeze_void_average_x
_platon_squeeze_void_average_y
_platon_squeeze_void_average_z
_platon_squeeze_void_volume
_platon_squeeze_void_count_electrons
_platon_squeeze_void_content
1 0.000 0.500 0.500 769 309 ' '
2 0.500 0.000 0.000 957 388 ' '
